data_7021588
loop_
_publ_author_name
'Kinzhalov, Mikhail A.'
'Boyarskiy, Vadim P.'
'Luzyanin, Konstantin V.'
'Dolgushin, Fedor M.'
'Kukushkin, Vadim Yu'

_publ_section_title
;
 Metal-mediated coupling of a coordinated isocyanide and indazoles.
;
_journal_issue 29
_journal_name_full 'Dalton transactions (Cambridge, England : 2003)'
_journal_page_first 10394
_journal_page_last 10397
_journal_paper_doi 10.1039/c3dt51335a
_journal_volume 42
_journal_year 2013
_chemical_formula_moiety 'C21 H28 Cl2 N4 Pd, C H2 Cl2'
_chemical_formula_sum 'C22 H30 Cl4 N4 Pd'
_chemical_formula_weight 598.70
_chemical_name_systematic
;
?
;
_space_group_IT_number 14
_symmetry_cell_setting monoclinic
_symmetry_space_group_name_Hall '-P 2yn'
_symmetry_space_group_name_H-M 'P 1 21/n 1'
_atom_sites_solution_hydrogens mixed
_atom_sites_solution_primary direct
_atom_sites_solution_secondary difmap
_audit_creation_method SHELXL-97
_cell_angle_alpha 90.00
_cell_angle_beta 105.0570(10)
_cell_angle_gamma 90.00
_cell_formula_units_Z 4
_cell_length_a 7.9854(5)
_cell_length_b 22.7479(13)
_cell_length_c 14.3669(8)
_cell_measurement_reflns_used 4437
_cell_measurement_temperature 120(2)
_cell_measurement_theta_max 26.14
_cell_measurement_theta_min 2.67
_cell_volume 2520.2(3)
_computing_cell_refinement 'SAINTPlus (Bruker, 1998a)'
_computing_data_collection 'SMART (Bruker, 1998b)'
_computing_data_reduction 'SAINTPlus (Bruker, 1998a)'
_computing_molecular_graphics 'SHELXTL, v. 5.10 (Sheldrick, 1998b)'
_computing_publication_material 'SHELXTL, v. 5.10 (Sheldrick, 1998b)'
_computing_structure_refinement 'SHELXTL, v. 5.10 (Sheldrick, 1998b)'
_computing_structure_solution 'SHELXTL, v. 5.10 (Sheldrick, 1998b)'
_diffrn_ambient_temperature 120(2)
_diffrn_measured_fraction_theta_full 0.990
_diffrn_measured_fraction_theta_max 0.990
_diffrn_measurement_device_type 'Bruker SMART 1000 CCD area detector'
_diffrn_measurement_method 'phi and omega scans'
_diffrn_radiation_monochromator graphite
_diffrn_radiation_source 'normal-focus sealed tube'
_diffrn_radiation_type MoK\a
_diffrn_radiation_wavelength 0.71073
_diffrn_reflns_av_R_equivalents 0.0544
_diffrn_reflns_av_sigmaI/netI 0.0441
_diffrn_reflns_limit_h_max 10
_diffrn_reflns_limit_h_min -10
_diffrn_reflns_limit_k_max 29
_diffrn_reflns_limit_k_min -29
_diffrn_reflns_limit_l_max 18
_diffrn_reflns_limit_l_min -18
_diffrn_reflns_number 23681
_diffrn_reflns_theta_full 27.00
_diffrn_reflns_theta_max 27.00
_diffrn_reflns_theta_min 1.72
_exptl_absorpt_coefficient_mu 1.178
_exptl_absorpt_correction_T_max 0.912
_exptl_absorpt_correction_T_min 0.707
_exptl_absorpt_correction_type multi-scan
_exptl_absorpt_process_details SADABS
_exptl_crystal_colour yellow
_exptl_crystal_density_diffrn 1.578
_exptl_crystal_density_method 'not measured'
_exptl_crystal_description prism
_exptl_crystal_F_000 1216
_exptl_crystal_size_max 0.20
_exptl_crystal_size_mid 0.10
_exptl_crystal_size_min 0.08
_refine_diff_density_max 0.772
_refine_diff_density_min -0.431
_refine_diff_density_rms 0.115
_refine_ls_extinction_method none
_refine_ls_goodness_of_fit_ref 1.073
_refine_ls_hydrogen_treatment mixed
_refine_ls_matrix_type full
_refine_ls_number_parameters 284
_refine_ls_number_reflns 5449
_refine_ls_number_restraints 0
_refine_ls_restrained_S_all 1.073
_refine_ls_R_factor_all 0.0565
_refine_ls_R_factor_gt 0.0391
_refine_ls_shift/su_max 0.001
_refine_ls_shift/su_mean 0.000
_refine_ls_structure_factor_coef Fsqd
_refine_ls_weighting_details 'calc w=1/[\s^2^(Fo^2^)+(0.0429P)^2^+3.3600P] where P=(Fo^2^+2Fc^2^)/3'
_refine_ls_weighting_scheme calc
_refine_ls_wR_factor_gt 0.0881
_refine_ls_wR_factor_ref 0.0978
_reflns_number_gt 4280
_reflns_number_total 5449
_reflns_threshold_expression >2sigma(I)
_cod_data_source_file c3dt51335a.txt
_cod_data_source_block km02
_cod_depositor_comments
;
The following automatic conversions were performed:

'_symmetry_cell_setting' value 'Monoclinic' changed to 'monoclinic'
according to /home/saulius/struct/CIF-dictionaries/cif_core.dic
dictionary named 'cif_core.dic' version 2.4.2 from 2011-04-26.

Automatic conversion script
Id: cif_fix_values 1891 2012-01-12 08:04:46Z andrius 
;
_cod_original_sg_symbol_H-M 'P 21/n'
_cod_database_code 7021588

loop_
_symmetry_equiv_pos_as_xyz
'x, y, z'
'-x+1/2, y+1/2, -z+1/2'
'-x, -y, -z'
'x-1/2, -y-1/2, z-1/2'

loop_
_atom_site_label
_atom_site_type_symbol
_atom_site_fract_x
_atom_site_fract_y
_atom_site_fract_z
_atom_site_U_iso_or_equiv
_atom_site_adp_type
_atom_site_occupancy
_atom_site_symmetry_multiplicity
_atom_site_calc_flag
_atom_site_refinement_flags
Pd1 Pd 0.92606(3) 0.190403(11) 0.055574(17) 0.01546(9) Uani 1 1 d .
Cl1 Cl 1.07218(11) 0.15367(4) 0.20899(6) 0.01999(18) Uani 1 1 d .
Cl2 Cl 1.16976(11) 0.23204(4) 0.02256(6) 0.02278(19) Uani 1 1 d .
N1 N 0.7859(4) 0.17985(12) -0.15218(19) 0.0169(6) Uani 1 1 d .
N2 N 0.6931(4) 0.19932(13) -0.2427(2) 0.0210(6) Uani 1 1 d .
N3 N 0.7313(4) 0.26784(12) -0.0931(2) 0.0179(6) Uani 1 1 d .
H3 H 0.693(6) 0.2788(19) -0.150(3) 0.033(12) Uiso 1 1 d .
C3 C 0.6987(5) 0.15720(15) -0.3028(2) 0.0226(7) Uani 1 1 d .
H3A H 0.6465 0.1593 -0.3701 0.027 Uiso 1 1 calc R
C4 C 0.7929(4) 0.10715(15) -0.2559(2) 0.0205(7) Uani 1 1 d .
C5 C 0.8332(5) 0.05226(15) -0.2871(3) 0.0234(8) Uani 1 1 d .
H5A H 0.7941 0.0414 -0.3530 0.028 Uiso 1 1 calc R
C6 C 0.9305(5) 0.01436(15) -0.2206(3) 0.0237(8) Uani 1 1 d .
H6A H 0.9589 -0.0233 -0.2405 0.028 Uiso 1 1 calc R
C7 C 0.9889(5) 0.03064(15) -0.1230(3) 0.0250(8) Uani 1 1 d .
H7A H 1.0576 0.0038 -0.0784 0.030 Uiso 1 1 calc R
C8 C 0.9487(5) 0.08479(15) -0.0903(3) 0.0224(7) Uani 1 1 d .
H8A H 0.9877 0.0955 -0.0243 0.027 Uiso 1 1 calc R
C9 C 0.8488(4) 0.12273(14) -0.1585(2) 0.0184(7) Uani 1 1 d .
C10 C 0.7999(4) 0.21632(15) -0.0751(2) 0.0173(7) Uani 1 1 d .
C11 C 0.7299(5) 0.31457(14) -0.0225(2) 0.0199(7) Uani 1 1 d .
H11A H 0.7798 0.2987 0.0438 0.024 Uiso 1 1 calc R
C12 C 0.8421(5) 0.36548(16) -0.0396(3) 0.0231(7) Uani 1 1 d .
H12A H 0.8018 0.3785 -0.1075 0.028 Uiso 1 1 calc R
H12B H 0.9638 0.3521 -0.0281 0.028 Uiso 1 1 calc R
C13 C 0.8333(6) 0.41725(17) 0.0277(3) 0.0331(9) Uani 1 1 d .
H13A H 0.8821 0.4051 0.0955 0.040 Uiso 1 1 calc R
H13B H 0.9038 0.4503 0.0138 0.040 Uiso 1 1 calc R
C14 C 0.6462(6) 0.43742(17) 0.0138(3) 0.0342(9) Uani 1 1 d .
H14A H 0.6426 0.4701 0.0587 0.041 Uiso 1 1 calc R
H14B H 0.5999 0.4521 -0.0528 0.041 Uiso 1 1 calc R
C15 C 0.5342(5) 0.38693(17) 0.0323(3) 0.0295(9) Uani 1 1 d .
H15A H 0.4125 0.4004 0.0200 0.035 Uiso 1 1 calc R
H15B H 0.5737 0.3751 0.1009 0.035 Uiso 1 1 calc R
C16 C 0.5422(5) 0.33379(17) -0.0316(3) 0.0250(8) Uani 1 1 d .
H16A H 0.4863 0.3439 -0.0996 0.030 Uiso 1 1 calc R
H16B H 0.4770 0.3007 -0.0130 0.030 Uiso 1 1 calc R
C17 C 0.7169(4) 0.15928(15) 0.0811(2) 0.0201(7) Uani 1 1 d .
N18 N 0.6000(4) 0.14199(13) 0.1044(2) 0.0225(6) Uani 1 1 d .
C19 C 0.4637(5) 0.12025(17) 0.1462(3) 0.0265(8) Uani 1 1 d .
H19A H 0.3666 0.1494 0.1337 0.032 Uiso 1 1 calc R
C20 C 0.5386(5) 0.11363(18) 0.2550(3) 0.0310(9) Uani 1 1 d .
H20A H 0.5926 0.1513 0.2816 0.037 Uiso 1 1 calc R
H20B H 0.4429 0.1053 0.2852 0.037 Uiso 1 1 calc R
C21 C 0.6724(5) 0.06511(18) 0.2813(3) 0.0315(9) Uani 1 1 d .
H21A H 0.7090 0.0606 0.3522 0.038 Uiso 1 1 calc R
H21B H 0.7758 0.0759 0.2591 0.038 Uiso 1 1 calc R
C22 C 0.5999(6) 0.00710(18) 0.2356(3) 0.0347(9) Uani 1 1 d .
H22A H 0.5056 -0.0061 0.2638 0.042 Uiso 1 1 calc R
H22B H 0.6924 -0.0231 0.2503 0.042 Uiso 1 1 calc R
C23 C 0.5301(6) 0.01274(18) 0.1268(3) 0.0352(9) Uani 1 1 d .
H23A H 0.4761 -0.0249 0.1003 0.042 Uiso 1 1 calc R
H23B H 0.6275 0.0207 0.0978 0.042 Uiso 1 1 calc R
C24 C 0.3962(5) 0.06195(18) 0.0990(3) 0.0332(9) Uani 1 1 d .
H24A H 0.3639 0.0668 0.0281 0.040 Uiso 1 1 calc R
H24B H 0.2904 0.0507 0.1185 0.040 Uiso 1 1 calc R
Cl1S Cl 0.08550(14) 0.22635(4) 0.72280(8) 0.0375(2) Uani 1 1 d .
Cl2S Cl 0.34337(16) 0.14173(5) 0.82312(9) 0.0472(3) Uani 1 1 d .
C1S C 0.2923(5) 0.21706(18) 0.8012(3) 0.0315(9) Uani 1 1 d .
H1SA H 0.2969 0.2370 0.8630 0.038 Uiso 1 1 calc R
H1SB H 0.3797 0.2356 0.7728 0.038 Uiso 1 1 calc R

loop_
_atom_site_aniso_label
_atom_site_aniso_U_11
_atom_site_aniso_U_22
_atom_site_aniso_U_33
_atom_site_aniso_U_23
_atom_site_aniso_U_13
_atom_site_aniso_U_12
Pd1 0.01680(14) 0.01651(14) 0.01307(13) 0.00052(10) 0.00388(9) 0.00032(10)
Cl1 0.0224(4) 0.0212(4) 0.0148(4) 0.0013(3) 0.0019(3) -0.0001(3)
Cl2 0.0200(4) 0.0265(4) 0.0227(4) 0.0019(3) 0.0071(3) -0.0028(3)
N1 0.0190(14) 0.0176(14) 0.0134(13) 0.0008(10) 0.0031(11) 0.0011(11)
N2 0.0235(15) 0.0239(16) 0.0133(14) 0.0016(11) 0.0004(12) -0.0014(12)
N3 0.0234(15) 0.0169(14) 0.0129(14) 0.0011(11) 0.0040(12) 0.0032(11)
C3 0.0274(19) 0.0250(18) 0.0147(16) -0.0021(14) 0.0044(14) -0.0014(15)
C4 0.0196(17) 0.0218(17) 0.0210(17) -0.0008(14) 0.0069(14) -0.0053(14)
C5 0.0306(19) 0.0200(18) 0.0231(18) -0.0047(14) 0.0131(15) -0.0045(15)
C6 0.0279(19) 0.0189(17) 0.0278(19) -0.0040(14) 0.0135(16) 0.0015(14)
C7 0.0225(18) 0.0199(17) 0.033(2) 0.0047(15) 0.0088(16) 0.0028(14)
C8 0.0263(19) 0.0216(18) 0.0210(17) 0.0018(14) 0.0094(14) 0.0019(14)
C9 0.0195(16) 0.0168(16) 0.0209(17) -0.0015(13) 0.0091(14) -0.0003(13)
C10 0.0160(16) 0.0209(17) 0.0165(16) -0.0034(13) 0.0068(13) -0.0025(13)
C11 0.0264(18) 0.0184(17) 0.0131(16) -0.0009(13) 0.0018(14) 0.0049(14)
C12 0.0250(18) 0.0244(18) 0.0181(17) -0.0013(14) 0.0024(14) 0.0011(14)
C13 0.042(2) 0.0209(19) 0.035(2) -0.0014(17) 0.0072(18) 0.0030(17)
C14 0.048(3) 0.0226(19) 0.029(2) -0.0057(16) 0.0030(18) 0.0091(17)
C15 0.033(2) 0.032(2) 0.0237(19) -0.0035(16) 0.0078(16) 0.0127(17)
C16 0.0288(19) 0.0261(19) 0.0213(18) 0.0003(15) 0.0088(15) 0.0042(15)
C17 0.0218(18) 0.0208(17) 0.0144(16) 0.0012(13) -0.0010(14) 0.0043(14)
N18 0.0194(15) 0.0263(16) 0.0220(15) 0.0051(12) 0.0057(12) 0.0025(12)
C19 0.0191(18) 0.034(2) 0.029(2) 0.0087(16) 0.0115(15) 0.0044(15)
C20 0.034(2) 0.033(2) 0.028(2) 0.0064(17) 0.0119(17) 0.0044(17)
C21 0.031(2) 0.036(2) 0.027(2) 0.0078(17) 0.0078(17) 0.0027(17)
C22 0.036(2) 0.028(2) 0.038(2) 0.0099(18) 0.0067(18) 0.0008(17)
C23 0.039(2) 0.026(2) 0.037(2) 0.0011(17) 0.0029(19) -0.0069(17)
C24 0.0223(19) 0.041(2) 0.033(2) 0.0070(18) 0.0026(16) -0.0076(17)
Cl1S 0.0353(5) 0.0314(5) 0.0437(6) -0.0001(4) 0.0063(4) -0.0042(4)
Cl2S 0.0484(7) 0.0373(6) 0.0586(7) 0.0117(5) 0.0186(6) 0.0045(5)
C1S 0.030(2) 0.032(2) 0.036(2) 0.0012(17) 0.0138(18) -0.0012(17)

loop_
_atom_type_symbol
_atom_type_description
_atom_type_scat_dispersion_real
_atom_type_scat_dispersion_imag
_atom_type_scat_source
C C 0.0033 0.0016 'International Tables Vol C Tables 4.2.6.8 and 6.1.1.4'
H H 0.0000 0.0000 'International Tables Vol C Tables 4.2.6.8 and 6.1.1.4'
N N 0.0061 0.0033 'International Tables Vol C Tables 4.2.6.8 and 6.1.1.4'
Cl Cl 0.1484 0.1585 'International Tables Vol C Tables 4.2.6.8 and 6.1.1.4'
Pd Pd -0.9988 1.0072 'International Tables Vol C Tables 4.2.6.8 and 6.1.1.4'

loop_
_geom_angle_atom_site_label_1
_geom_angle_atom_site_label_2
_geom_angle_atom_site_label_3
_geom_angle
C17 Pd1 C10 92.12(13)
C17 Pd1 Cl2 177.18(10)
C10 Pd1 Cl2 86.08(10)
C17 Pd1 Cl1 86.29(10)
C10 Pd1 Cl1 176.62(10)
Cl2 Pd1 Cl1 95.62(3)
C10 N1 N2 118.5(3)
C10 N1 C9 131.2(3)
N2 N1 C9 110.3(3)
C3 N2 N1 106.5(3)
C10 N3 C11 126.6(3)
C10 N3 H3 120(3)
C11 N3 H3 113(3)
N2 C3 C4 112.2(3)
N2 C3 H3A 123.9
C4 C3 H3A 123.9
C5 C4 C9 120.6(3)
C5 C4 C3 134.2(3)
C9 C4 C3 105.2(3)
C6 C5 C4 118.4(3)
C6 C5 H5A 120.8
C4 C5 H5A 120.8
C5 C6 C7 120.7(3)
C5 C6 H6A 119.6
C7 C6 H6A 119.6
C8 C7 C6 121.7(3)
C8 C7 H7A 119.1
C6 C7 H7A 119.1
C7 C8 C9 117.0(3)
C7 C8 H8A 121.5
C9 C8 H8A 121.5
C8 C9 C4 121.5(3)
C8 C9 N1 132.7(3)
C4 C9 N1 105.8(3)
N3 C10 N1 116.6(3)
N3 C10 Pd1 123.1(2)
N1 C10 Pd1 120.2(2)
N3 C11 C12 109.1(3)
N3 C11 C16 109.2(3)
C12 C11 C16 111.8(3)
N3 C11 H11A 108.9
C12 C11 H11A 108.9
C16 C11 H11A 108.9
C11 C12 C13 110.9(3)
C11 C12 H12A 109.5
C13 C12 H12A 109.5
C11 C12 H12B 109.5
C13 C12 H12B 109.5
H12A C12 H12B 108.0
C14 C13 C12 110.6(3)
C14 C13 H13A 109.5
C12 C13 H13A 109.5
C14 C13 H13B 109.5
C12 C13 H13B 109.5
H13A C13 H13B 108.1
C15 C14 C13 110.5(3)
C15 C14 H14A 109.5
C13 C14 H14A 109.5
C15 C14 H14B 109.5
C13 C14 H14B 109.5
H14A C14 H14B 108.1
C14 C15 C16 111.9(3)
C14 C15 H15A 109.2
C16 C15 H15A 109.2
C14 C15 H15B 109.2
C16 C15 H15B 109.2
H15A C15 H15B 107.9
C15 C16 C11 111.5(3)
C15 C16 H16A 109.3
C11 C16 H16A 109.3
C15 C16 H16B 109.3
C11 C16 H16B 109.3
H16A C16 H16B 108.0
N18 C17 Pd1 174.0(3)
C17 N18 C19 173.1(3)
N18 C19 C24 109.1(3)
N18 C19 C20 108.6(3)
C24 C19 C20 111.6(3)
N18 C19 H19A 109.2
C24 C19 H19A 109.2
C20 C19 H19A 109.2
C21 C20 C19 113.0(3)
C21 C20 H20A 109.0
C19 C20 H20A 109.0
C21 C20 H20B 109.0
C19 C20 H20B 109.0
H20A C20 H20B 107.8
C20 C21 C22 111.1(3)
C20 C21 H21A 109.4
C22 C21 H21A 109.4
C20 C21 H21B 109.4
C22 C21 H21B 109.4
H21A C21 H21B 108.0
C21 C22 C23 111.5(3)
C21 C22 H22A 109.3
C23 C22 H22A 109.3
C21 C22 H22B 109.3
C23 C22 H22B 109.3
H22A C22 H22B 108.0
C22 C23 C24 112.0(4)
C22 C23 H23A 109.2
C24 C23 H23A 109.2
C22 C23 H23B 109.2
C24 C23 H23B 109.2
H23A C23 H23B 107.9
C19 C24 C23 112.3(3)
C19 C24 H24A 109.1
C23 C24 H24A 109.1
C19 C24 H24B 109.1
C23 C24 H24B 109.1
H24A C24 H24B 107.9
Cl1S C1S Cl2S 111.5(2)
Cl1S C1S H1SA 109.3
Cl2S C1S H1SA 109.3
Cl1S C1S H1SB 109.3
Cl2S C1S H1SB 109.3
H1SA C1S H1SB 108.0

loop_
_geom_bond_atom_site_label_1
_geom_bond_atom_site_label_2
_geom_bond_distance
Pd1 C17 1.935(4)
Pd1 C10 1.976(3)
Pd1 Cl2 2.3213(9)
Pd1 Cl1 2.3625(8)
N1 C10 1.365(4)
N1 N2 1.392(4)
N1 C9 1.404(4)
N2 C3 1.298(4)
N3 C10 1.291(4)
N3 C11 1.472(4)
N3 H3 0.83(4)
C3 C4 1.433(5)
C3 H3A 0.9500
C4 C5 1.393(5)
C4 C9 1.399(5)
C5 C6 1.369(5)
C5 H5A 0.9500
C6 C7 1.407(5)
C6 H6A 0.9500
C7 C8 1.385(5)
C7 H7A 0.9500
C8 C9 1.391(5)
C8 H8A 0.9500
C11 C12 1.523(5)
C11 C16 1.534(5)
C11 H11A 1.0000
C12 C13 1.536(5)
C12 H12A 0.9900
C12 H12B 0.9900
C13 C14 1.525(6)
C13 H13A 0.9900
C13 H13B 0.9900
C14 C15 1.521(6)
C14 H14A 0.9900
C14 H14B 0.9900
C15 C16 1.530(5)
C15 H15A 0.9900
C15 H15B 0.9900
C16 H16A 0.9900
C16 H16B 0.9900
C17 N18 1.141(4)
N18 C19 1.460(4)
C19 C24 1.523(6)
C19 C20 1.528(5)
C19 H19A 1.0000
C20 C21 1.515(5)
C20 H20A 0.9900
C20 H20B 0.9900
C21 C22 1.520(6)
C21 H21A 0.9900
C21 H21B 0.9900
C22 C23 1.523(6)
C22 H22A 0.9900
C22 H22B 0.9900
C23 C24 1.528(6)
C23 H23A 0.9900
C23 H23B 0.9900
C24 H24A 0.9900
C24 H24B 0.9900
Cl1S C1S 1.753(4)
Cl2S C1S 1.771(4)
C1S H1SA 0.9900
C1S H1SB 0.9900

loop_
_geom_hbond_atom_site_label_D
_geom_hbond_atom_site_label_H
_geom_hbond_atom_site_label_A
_geom_hbond_distance_DH
_geom_hbond_distance_HA
_geom_hbond_distance_DA
_geom_hbond_angle_DHA
_geom_hbond_site_symmetry_A
_geom_hbond_publ_flag
N3 H3 N2 0.83(4) 2.25(4) 2.608(4) 107(3) . yes
N3 H3 Cl1 0.83(4) 2.53(4) 3.318(3) 159(4) 4_565 yes
C1S H1SA Cl2 0.9900 2.7400 3.578(4) 143.00 1_456 yes

loop_
_geom_torsion_atom_site_label_1
_geom_torsion_atom_site_label_2
_geom_torsion_atom_site_label_3
_geom_torsion_atom_site_label_4
_geom_torsion
C10 N1 N2 C3 -179.9(3)
C9 N1 N2 C3 -0.7(4)
N1 N2 C3 C4 0.9(4)
N2 C3 C4 C5 179.2(4)
N2 C3 C4 C9 -0.8(4)
C9 C4 C5 C6 -0.8(5)
C3 C4 C5 C6 179.2(4)
C4 C5 C6 C7 -0.2(5)
C5 C6 C7 C8 0.9(5)
C6 C7 C8 C9 -0.4(5)
C7 C8 C9 C4 -0.7(5)
C7 C8 C9 N1 -179.3(3)
C5 C4 C9 C8 1.3(5)
C3 C4 C9 C8 -178.7(3)
C5 C4 C9 N1 -179.7(3)
C3 C4 C9 N1 0.3(4)
C10 N1 C9 C8 -1.8(6)
N2 N1 C9 C8 179.0(4)
C10 N1 C9 C4 179.3(3)
N2 N1 C9 C4 0.2(4)
C11 N3 C10 N1 -179.9(3)
C11 N3 C10 Pd1 -1.7(5)
N2 N1 C10 N3 -3.0(4)
C9 N1 C10 N3 177.9(3)
N2 N1 C10 Pd1 178.8(2)
C9 N1 C10 Pd1 -0.3(5)
C17 Pd1 C10 N3 90.6(3)
Cl2 Pd1 C10 N3 -87.3(3)
Cl1 Pd1 C10 N3 152.4(14)
C17 Pd1 C10 N1 -91.3(3)
Cl2 Pd1 C10 N1 90.9(3)
Cl1 Pd1 C10 N1 -29.5(18)
C10 N3 C11 C12 112.6(4)
C10 N3 C11 C16 -124.9(4)
N3 C11 C12 C13 175.7(3)
C16 C11 C12 C13 54.7(4)
C11 C12 C13 C14 -57.3(4)
C12 C13 C14 C15 57.8(4)
C13 C14 C15 C16 -56.3(4)
C14 C15 C16 C11 53.6(4)
N3 C11 C16 C15 -173.7(3)
C12 C11 C16 C15 -52.8(4)
C10 Pd1 C17 N18 -151(3)
Cl2 Pd1 C17 N18 -100(3)
Cl1 Pd1 C17 N18 32(3)
Pd1 C17 N18 C19 -12(6)
C17 N18 C19 C24 -126(3)
C17 N18 C19 C20 -4(3)
N18 C19 C20 C21 -67.9(4)
C24 C19 C20 C21 52.4(4)
C19 C20 C21 C22 -54.4(4)
C20 C21 C22 C23 55.1(5)
C21 C22 C23 C24 -54.7(5)
N18 C19 C24 C23 68.9(4)
C20 C19 C24 C23 -51.1(4)
C22 C23 C24 C19 52.8(5)
